data_4311209
loop_
_publ_author_name
'Huanwang Jing'
'Smita K. Edulji'
'Julianne M. Gibbs'
'Charlotte L. Stern'
'Hongying Zhou'
'Sonbinh T. Nguyen'

_publ_section_title
;
 (Salen)Tin Complexes: Syntheses, Characterization, Crystal Structures,
 and Catalytic Activity in the Formation of Propylene Carbonate from CO2
 and Propylene Oxide
;
_journal_name_full 'Inorganic Chemistry'
_journal_page_first 4315
_journal_page_last 4327
_journal_paper_doi 10.1021/ic034855z
_journal_volume 43
_journal_year 2004
_chemical_formula_sum 'C33 H47 Cl5 N2 O2 Sn'
_chemical_formula_weight 799.70
_space_group_IT_number 19
_symmetry_cell_setting orthorhombic
_symmetry_Int_Tables_number 19
_symmetry_space_group_name_Hall 'P 2ac 2ab'
_symmetry_space_group_name_H-M 'P 21 21 21'
_cell_angle_alpha 90
_cell_angle_beta 90
_cell_angle_gamma 90
_cell_formula_units_Z 4
_cell_length_a 9.9933(7)
_cell_length_b 12.6633(9)
_cell_length_c 29.922(2)
_cell_measurement_reflns_used 0
_cell_measurement_temperature 153.2
_cell_measurement_theta_max 0.0
_cell_measurement_theta_min 0.0
_cell_volume 3786.6(5)
_computing_cell_refinement 'Bruker SAINT-1000 Diffractometer Control'
_computing_data_collection 'Bruker SMART-1000 Diffractometer Control'
_computing_data_reduction 'Bruker SAINT-1000 Diffractometer Control'
_computing_publication_material 'teXsan for Windows (MSC, 1997)'
_computing_structure_refinement 'teXsan for Windows (MSC, 1997)'
_computing_structure_solution
;
SIR92 (Altomare, et. al. 1993)
;
_diffrn_ambient_temperature 153.2
_diffrn_measurement_device 'Bruker SMART-1000 CCD'
_diffrn_measurement_method \w-2\q
_diffrn_orient_matrix_UB_11 0.00000
_diffrn_orient_matrix_UB_12 0.00000
_diffrn_orient_matrix_UB_13 0.00000
_diffrn_orient_matrix_UB_21 0.00000
_diffrn_orient_matrix_UB_22 0.00000
_diffrn_orient_matrix_UB_23 0.00000
_diffrn_orient_matrix_UB_31 0.00000
_diffrn_orient_matrix_UB_32 0.00000
_diffrn_orient_matrix_UB_33 0.00000
_diffrn_radiation_detector 'scintillation counter'
_diffrn_radiation_monochromator graphite
_diffrn_radiation_source 'Sealed tube'
_diffrn_radiation_type 'Mo K\a'
_diffrn_radiation_wavelength 0.7107
_diffrn_reflns_av_R_equivalents 0.05690
_diffrn_reflns_av_sigmaI/netI 0.035
_diffrn_reflns_limit_h_max 13
_diffrn_reflns_limit_h_min -13
_diffrn_reflns_limit_k_max 16
_diffrn_reflns_limit_k_min -16
_diffrn_reflns_limit_l_max 40
_diffrn_reflns_limit_l_min -40
_diffrn_reflns_number 34968
_diffrn_reflns_reduction_process 'Lp corrections applied'
_diffrn_reflns_theta_max 29.07
_diffrn_reflns_theta_min 1.62
_diffrn_standards_decay_% 0.00
_diffrn_standards_interval_count 0
_diffrn_standards_number 0
_exptl_absorpt_coefficient_mu 1.057
_exptl_absorpt_correction_T_max 0.89714
_exptl_absorpt_correction_T_min 0.69828
_exptl_absorpt_correction_type integration
_exptl_crystal_colour lightyellow
_exptl_crystal_density_diffrn 1.403
_exptl_crystal_density_meas ?
_exptl_crystal_description plate
_exptl_crystal_F_000 1640.00
_exptl_crystal_size_max 0.48
_exptl_crystal_size_mid 0.18
_exptl_crystal_size_min 0.10
_refine_diff_density_max 0.84
_refine_diff_density_min -0.62
_refine_ls_extinction_method none
_refine_ls_goodness_of_fit_all 12.262
_refine_ls_goodness_of_fit_ref 2.800
_refine_ls_hydrogen_treatment noref
_refine_ls_matrix_type full
_refine_ls_number_constraints 0
_refine_ls_number_parameters 388
_refine_ls_number_reflns 10097
_refine_ls_number_restraints 0
_refine_ls_R_factor_all 0.042
_refine_ls_R_factor_gt 0.039
_refine_ls_shift/su_max 0.0400
_refine_ls_shift/su_mean 0.0032
_refine_ls_structure_factor_coef Fsqd
_refine_ls_weighting_details 'w = 1/[\s^2^(Fo)]'
_refine_ls_weighting_scheme sigma
_refine_ls_wR_factor_all 0.0859
_refine_ls_wR_factor_ref 0.0604
_reflns_number_gt 10097
_reflns_number_total 9068
_reflns_threshold_expression I>3.00\s(I)
_cod_data_source_file ic034855zsi20030718_020647_3.cif
_cod_data_source_block '_s66l'
_cod_original_cell_volume 3786.6(4)
_cod_original_sg_symbol_H-M 'P 21 21 21 '
_cod_original_formula_sum 'C33 H47 Cl5 N2 O2 Sn '
_cod_database_code 4311209

loop_
_symmetry_equiv_pos_as_xyz
'   +x,   +y,   +z'
'1/2-x,   -y,1/2+z'
'1/2+x,1/2-y,   -z'
'   -x,1/2+y,1/2-z'

loop_
_atom_site_label
_atom_site_fract_x
_atom_site_fract_y
_atom_site_fract_z
_atom_site_U_iso_or_equiv
_atom_site_occupancy
_atom_site_refinement_flags
_atom_site_adp_type
_atom_site_calc_flag
_atom_site_calc_attached_atom
Sn(1) 0.61996(2) 0.91105(1) 0.975962(6) 0.01953(4) 1.000 . Uani d ?
Cl(1) 0.40467(6) 0.89573(6) 0.94000(2) 0.0287(2) 1.000 . Uani d ?
Cl(2) 0.83783(6) 0.93039(5) 1.01021(2) 0.0272(2) 1.000 . Uani d ?
Cl(3) 0.1762(1) 0.79427(11) 0.84020(5) 0.0974(5) 1.000 . Uani d ?
Cl(4) 0.38170(13) 0.72238(8) 0.78188(3) 0.0690(3) 1.000 . Uani d ?
Cl(5) 0.31506(11) 0.60518(11) 0.86140(4) 0.0917(4) 1.000 . Uani d ?
O(1) 0.7082(2) 0.8846(1) 0.91675(6) 0.0225(5) 1.000 . Uani d ?
O(2) 0.5873(2) 1.06682(13) 0.98278(5) 0.0189(5) 1.000 . Uani d ?
N(1) 0.6273(2) 0.7436(2) 0.98688(6) 0.0183(5) 1.000 . Uani d ?
N(2) 0.5308(2) 0.8944(2) 1.04101(7) 0.0186(6) 1.000 . Uani d ?
C(1) 0.7000(3) 0.7975(2) 0.89188(9) 0.0213(7) 1.000 . Uani d ?
C(2) 0.7251(3) 0.8075(2) 0.84495(10) 0.0255(8) 1.000 . Uani d ?
C(3) 0.7369(3) 0.7165(2) 0.82075(9) 0.0285(8) 1.000 . Uani d ?
C(4) 0.7189(3) 0.6145(2) 0.83741(9) 0.0279(8) 1.000 . Uani d ?
C(5) 0.6830(3) 0.6068(2) 0.88170(9) 0.0261(8) 1.000 . Uani d ?
C(6) 0.6735(3) 0.6961(2) 0.90888(9) 0.0206(7) 1.000 . Uani d ?
C(7) 0.6422(3) 0.6757(2) 0.95579(9) 0.0207(7) 1.000 . Uani d ?
C(8) 0.6010(3) 0.7124(2) 1.03363(8) 0.0218(7) 1.000 . Uani d ?
C(9) 0.4923(3) 0.7860(2) 1.05206(9) 0.0208(7) 1.000 . Uani d ?
C(10) 0.5388(3) 0.9683(2) 1.07109(9) 0.0233(8) 1.000 . Uani d ?
C(11) 0.5896(2) 1.0729(2) 1.06364(9) 0.0194(7) 1.000 . Uani d ?
C(12) 0.6182(3) 1.1305(2) 1.10284(8) 0.0223(6) 1.000 . Uani d ?
C(13) 0.6699(3) 1.2301(2) 1.10111(9) 0.0226(7) 1.000 . Uani d ?
C(14) 0.6934(3) 1.2738(2) 1.05881(10) 0.0221(7) 1.000 . Uani d ?
C(15) 0.6662(2) 1.2211(2) 1.01887(9) 0.0182(6) 1.000 . Uani d ?
C(16) 0.6152(3) 1.1181(2) 1.02135(9) 0.0180(5) 1.000 . Uani d ?
C(17) 0.7414(3) 0.9184(2) 0.82336(9) 0.0296(8) 1.000 . Uani d ?
C(18) 0.7586(4) 0.9097(3) 0.77243(10) 0.0488(10) 1.000 . Uani d ?
C(19) 0.6118(4) 0.9836(2) 0.83108(10) 0.0419(9) 1.000 . Uani d ?
C(20) 0.8590(4) 0.9741(3) 0.84104(11) 0.0458(10) 1.000 . Uani d ?
C(21) 0.7413(3) 0.5169(2) 0.80765(10) 0.0313(9) 1.000 . Uani d ?
C(22) 0.6433(5) 0.5193(2) 0.76812(10) 0.0482(11) 1.000 . Uani d ?
C(23) 0.8880(4) 0.5188(2) 0.78991(10) 0.0480(10) 1.000 . Uani d ?
C(24) 0.7204(4) 0.4120(3) 0.83279(10) 0.0527(11) 1.000 . Uani d ?
C(25) 0.7056(3) 1.2904(2) 1.14485(10) 0.0306(9) 1.000 . Uani d ?
C(26) 0.5956(3) 1.2746(3) 1.17924(10) 0.0387(9) 1.000 . Uani d ?
C(27) 0.8375(3) 1.2449(3) 1.16288(11) 0.0468(11) 1.000 . Uani d ?
C(28) 0.7276(4) 1.4069(3) 1.13596(10) 0.0633(12) 1.000 . Uani d ?
C(29) 0.6895(3) 1.2755(2) 0.97308(10) 0.0247(7) 1.000 . Uani d ?
C(30) 0.7493(3) 1.3882(2) 0.97984(10) 0.0302(8) 1.000 . Uani d ?
C(31) 0.5598(3) 1.2842(3) 0.94746(10) 0.0308(8) 1.000 . Uani d ?
C(32) 0.7990(3) 1.2129(3) 0.94584(10) 0.0331(9) 1.000 . Uani d ?
C(33) 0.3228(4) 0.7292(3) 0.83689(13) 0.062(1) 1.000 . Uani d ?
H(1) 0.7588 0.7236 0.7897 0.034 1.000 . Uiso c ?
H(2) 0.6661 0.5380 0.8942 0.032 1.000 . Uiso c ?
H(3) 0.6323 0.6029 0.9641 0.025 1.000 . Uiso c ?
H(4) 0.6803 0.7196 1.0509 0.026 1.000 . Uiso c ?
H(5) 0.5713 0.6404 1.0348 0.026 1.000 . Uiso c ?
H(6) 0.4081 0.7702 1.0383 0.026 1.000 . Uiso c ?
H(7) 0.4841 0.7781 1.0834 0.026 1.000 . Uiso c ?
H(8) 0.5069 0.9510 1.1003 0.027 1.000 . Uiso c ?
H(9) 0.5997 1.0989 1.1309 0.027 1.000 . Uiso c ?
H(10) 0.7305 1.3432 1.0571 0.026 1.000 . Uiso c ?
H(11) 0.6864 0.9453 0.7578 0.057 1.000 . Uiso c ?
H(12) 0.7567 0.8363 0.7637 0.057 1.000 . Uiso c ?
H(13) 0.8406 0.9401 0.7635 0.057 1.000 . Uiso c ?
H(14) 0.5762 1.0043 0.8031 0.048 1.000 . Uiso c ?
H(15) 0.6341 1.0457 0.8480 0.048 1.000 . Uiso c ?
H(16) 0.5493 0.9424 0.8471 0.048 1.000 . Uiso c ?
H(17) 0.9124 0.9989 0.8165 0.052 1.000 . Uiso c ?
H(18) 0.9105 0.9280 0.8590 0.052 1.000 . Uiso c ?
H(19) 0.8308 1.0339 0.8581 0.052 1.000 . Uiso c ?
H(20) 0.6944 0.5192 0.7408 0.056 1.000 . Uiso c ?
H(21) 0.5920 0.5821 0.7694 0.056 1.000 . Uiso c ?
H(22) 0.5883 0.4588 0.7689 0.056 1.000 . Uiso c ?
H(23) 0.8852 0.5175 0.7578 0.057 1.000 . Uiso c ?
H(24) 0.9344 0.4585 0.8002 0.057 1.000 . Uiso c ?
H(25) 0.9305 0.5818 0.7994 0.057 1.000 . Uiso c ?
H(26) 0.7089 0.3560 0.8119 0.064 1.000 . Uiso c ?
H(27) 0.6447 0.4175 0.8514 0.064 1.000 . Uiso c ?
H(28) 0.7979 0.3975 0.8506 0.064 1.000 . Uiso c ?
H(29) 0.5138 1.2646 1.1643 0.049 1.000 . Uiso c ?
H(30) 0.5917 1.3361 1.1976 0.049 1.000 . Uiso c ?
H(31) 0.6167 1.2144 1.1969 0.049 1.000 . Uiso c ?
H(32) 0.8930 1.2241 1.1383 0.057 1.000 . Uiso c ?
H(33) 0.8190 1.1845 1.1808 0.057 1.000 . Uiso c ?
H(34) 0.8821 1.2972 1.1799 0.057 1.000 . Uiso c ?
H(35) 0.7306 1.4193 1.1048 0.070 1.000 . Uiso c ?
H(36) 0.8084 1.4293 1.1495 0.070 1.000 . Uiso c ?
H(37) 0.6545 1.4459 1.1486 0.070 1.000 . Uiso c ?
H(38) 0.7671 1.4188 0.9512 0.036 1.000 . Uiso c ?
H(39) 0.8302 1.3837 0.9962 0.036 1.000 . Uiso c ?
H(40) 0.6869 1.4311 0.9953 0.036 1.000 . Uiso c ?
H(41) 0.5788 1.2844 0.9162 0.037 1.000 . Uiso c ?
H(42) 0.5165 1.3488 0.9553 0.037 1.000 . Uiso c ?
H(43) 0.5043 1.2258 0.9545 0.037 1.000 . Uiso c ?
H(44) 0.7812 1.2212 0.9149 0.039 1.000 . Uiso c ?
H(45) 0.7941 1.1396 0.9535 0.039 1.000 . Uiso c ?
H(46) 0.8846 1.2399 0.9528 0.039 1.000 . Uiso c ?
H(47) 0.3884 0.7690 0.8534 0.073 1.000 . Uiso c ?

loop_
_atom_site_aniso_label
_atom_site_aniso_U_11
_atom_site_aniso_U_22
_atom_site_aniso_U_33
_atom_site_aniso_U_12
_atom_site_aniso_U_13
_atom_site_aniso_U_23
Sn(1) 0.02176(8) 0.01705(7) 0.01978(8) -0.00079(8) 0.00029(8) -0.00083(8)
Cl(1) 0.0235(4) 0.0287(4) 0.0338(4) -0.0029(3) -0.0068(3) 0.0013(3)
Cl(2) 0.0216(3) 0.0307(4) 0.0292(4) 0.0010(3) -0.0024(3) -0.0061(3)
Cl(3) 0.1180(11) 0.0913(10) 0.0830(9) 0.0434(8) 0.0300(8) 0.0106(7)
Cl(4) 0.0753(7) 0.0663(7) 0.0652(7) 0.0138(7) 0.0190(6) 0.0149(5)
Cl(5) 0.0678(7) 0.0900(9) 0.1172(10) 0.0006(7) 0.0057(7) 0.0664(9)
O(1) 0.0294(10) 0.0162(10) 0.0218(10) -0.0039(8) 0.0041(8) -0.0031(8)
O(2) 0.0243(9) 0.0208(10) 0.0115(9) 0.0015(7) -0.0019(7) 0.0001(7)
N(1) 0.0176(10) 0.0160(10) 0.0213(12) -0.0002(9) -0.0040(11) -0.0004(9)
N(2) 0.0118(9) 0.0186(12) 0.0253(11) 0.0003(9) 0.0022(8) 0.0024(9)
C(1) 0.019(1) 0.026(2) 0.019(2) -0.0008(11) -0.0034(11) -0.0014(12)
C(2) 0.020(1) 0.028(2) 0.028(2) -0.0039(12) 0.0025(12) 0.0001(13)
C(3) 0.042(2) 0.027(2) 0.016(2) -0.001(1) 0.0005(13) -0.0006(12)
C(4) 0.045(2) 0.018(2) 0.021(2) 0.0041(12) -0.0060(13) -0.0022(11)
C(5) 0.035(2) 0.018(2) 0.025(2) 0.0012(12) 0.0008(12) -0.0012(12)
C(6) 0.024(1) 0.0173(13) 0.020(2) 0.0056(11) 0.0012(11) -0.0023(11)
C(7) 0.018(1) 0.0171(13) 0.028(2) 0.0009(11) -0.0006(11) 0.0022(11)
C(8) 0.032(2) 0.0126(11) 0.020(2) -0.0002(11) -0.0033(12) 0.0029(10)
C(9) 0.023(1) 0.0143(13) 0.025(2) 0.0041(11) 0.0027(11) 0.0018(11)
C(10) 0.018(1) 0.025(2) 0.027(2) 0.0050(11) 0.0015(12) 0.0008(12)
C(11) 0.0186(13) 0.017(1) 0.023(1) 0.0038(10) 0.0030(10) 0.0008(11)
C(12) 0.032(1) 0.0151(11) 0.0197(13) 0.0027(13) 0.007(1) 0.0022(10)
C(13) 0.027(1) 0.020(1) 0.021(2) 0.0002(11) -0.0032(12) -0.0048(11)
C(14) 0.023(2) 0.016(1) 0.027(2) 0.0005(11) -0.0004(12) -0.0017(12)
C(15) 0.0155(11) 0.0158(12) 0.023(2) 0.0013(9) 0.0032(11) 0.0026(11)
C(16) 0.0164(10) 0.0162(11) 0.0214(12) 0.0030(10) 0.0045(13) -0.0006(11)
C(17) 0.051(2) 0.016(1) 0.021(1) 0.002(1) 0.0073(12) -0.0022(13)
C(18) 0.089(3) 0.031(2) 0.026(2) 0.005(2) 0.013(2) 0.012(2)
C(19) 0.055(2) 0.029(2) 0.041(2) -0.004(2) 0.002(2) 0.009(1)
C(20) 0.059(2) 0.033(2) 0.046(2) -0.012(2) 0.014(2) 0.003(2)
C(21) 0.054(2) 0.016(1) 0.023(2) 0.005(1) 0.006(1) -0.0014(12)
C(22) 0.087(3) 0.026(2) 0.032(2) 0.010(2) -0.005(2) -0.006(1)
C(23) 0.079(3) 0.032(2) 0.033(2) 0.009(2) 0.010(2) -0.002(1)
C(24) 0.112(3) 0.017(2) 0.029(2) 0.008(2) 0.013(2) -0.000(2)
C(25) 0.051(2) 0.017(1) 0.024(2) -0.0021(13) 0.006(1) -0.0001(12)
C(26) 0.044(2) 0.040(2) 0.032(2) -0.002(2) 0.011(2) -0.013(1)
C(27) 0.046(2) 0.060(2) 0.034(2) -0.001(2) -0.016(2) -0.012(2)
C(28) 0.143(4) 0.024(2) 0.023(2) -0.025(2) 0.007(2) -0.008(2)
C(29) 0.045(2) 0.0153(12) 0.0142(13) 0.0002(12) -0.001(1) -0.0026(12)
C(30) 0.042(2) 0.023(2) 0.025(2) -0.0069(12) 0.002(1) 0.0059(13)
C(31) 0.032(2) 0.035(2) 0.026(2) 0.0018(13) -0.0078(13) 0.002(1)
C(32) 0.036(2) 0.035(2) 0.029(2) -0.003(1) 0.009(1) -0.003(1)
C(33) 0.073(3) 0.057(3) 0.056(3) -0.009(2) -0.006(2) -0.005(2)

loop_
_atom_type_symbol
_atom_type_oxidation_number
_atom_type_number_in_cell
_atom_type_scat_dispersion_real
_atom_type_scat_dispersion_imag
_atom_type_scat_source
C 0 132 0.002 0.002
;International Tables for Crystallography
(1992, Vol. C, Table 6.1.1.2)
;
H 0 188 0.000 0.000
;International Tables for Crystallography
(1992, Vol. C, Table 6.1.1.2)
;
N 0 8 0.004 0.003
;International Tables for Crystallography
(1992, Vol. C, Table 6.1.1.2)
;
O 0 8 0.008 0.006
;International Tables for Crystallography
(1992, Vol. C, Table 6.1.1.2)
;
Cl 0 20 0.132 0.159
;International Tables for Crystallography
(1992, Vol. C, Tables 4.2.6.8 and 6.1.1.1)
;
Sn 0 4 -0.873 1.424
;International Tables for Crystallography
(1992, Vol. C, Tables 4.2.6.8 and 6.1.1.1)
;

loop_
_geom_angle_atom_site_label_1
_geom_angle_atom_site_label_2
_geom_angle_atom_site_label_3
_geom_angle
_geom_angle_site_symmetry_1
_geom_angle_site_symmetry_2
_geom_angle_site_symmetry_3
_geom_angle_publ_flag
CL1 SN1 CL2 178.18(4) . . . ?
CL1 SN1 O1 89.12(9) . . . ?
CL1 SN1 O2 88.82(8) . . . ?
CL1 SN1 N1 91.09(10) . . . ?
CL1 SN1 N2 91.52(9) . . . ?
CL2 SN1 O1 89.73(9) . . . ?
CL2 SN1 O2 90.21(8) . . . ?
CL2 SN1 N1 90.27(10) . . . ?
CL2 SN1 N2 89.96(9) . . . ?
O1 SN1 O2 108.96(11) . . . ?
O1 SN1 N1 87.38(12) . . . ?
O1 SN1 N2 164.63(12) . . . ?
O2 SN1 N1 163.65(11) . . . ?
O2 SN1 N2 86.40(12) . . . ?
N1 SN1 N2 77.26(13) . . . ?
SN1 O1 C1 127.2(3) . . . ?
SN1 O2 C16 121.6(2) . . . ?
SN1 N1 C7 124.0(3) . . . ?
SN1 N1 C8 113.7(2) . . . ?
C7 N1 C8 122.1(3) . . . ?
SN1 N2 C9 113.9(3) . . . ?
SN1 N2 C10 122.0(3) . . . ?
C9 N2 C10 122.3(4) . . . ?
O1 C1 C2 117.6(4) . . . ?
O1 C1 C6 124.4(4) . . . ?
C2 C1 C6 117.9(4) . . . ?
C1 C2 C3 117.4(4) . . . ?
C1 C2 C17 120.4(4) . . . ?
C3 C2 C17 122.2(4) . . . ?
C2 C3 C4 125.4(5) . . . ?
C2 C3 H1 117.1 . . . no
C4 C3 H1 117.5 . . . no
C3 C4 C5 116.3(4) . . . ?
C3 C4 C21 121.2(4) . . . ?
C5 C4 C21 122.5(4) . . . ?
C4 C5 C6 121.4(4) . . . ?
C4 C5 H2 118.9 . . . no
C6 C5 H2 119.7 . . . no
C1 C6 C5 121.1(4) . . . ?
C1 C6 C7 123.3(4) . . . ?
C5 C6 C7 115.5(4) . . . ?
N1 C7 C6 127.3(4) . . . ?
N1 C7 H3 116.5 . . . no
C6 C7 H3 116.2 . . . no
N1 C8 C9 107.7(3) . . . ?
N1 C8 H4 109.9 . . . no
N1 C8 H5 110.2 . . . no
C9 C8 H4 109.7 . . . no
C9 C8 H5 110.2 . . . no
H4 C8 H5 109.2 . . . no
N2 C9 C8 107.6(3) . . . ?
N2 C9 H6 109.3 . . . no
N2 C9 H7 110.2 . . . no
C8 C9 H6 109.9 . . . no
C8 C9 H7 110.6 . . . no
H6 C9 H7 109.1 . . . no
N2 C10 C11 125.3(4) . . . ?
N2 C10 H8 116.5 . . . no
C11 C10 H8 118.2 . . . no
C10 C11 C12 114.8(4) . . . ?
C10 C11 C16 125.2(4) . . . ?
C12 C11 C16 119.9(4) . . . ?
C11 C12 C13 121.6(4) . . . ?
C11 C12 H9 118.6 . . . no
C13 C12 H9 119.8 . . . no
C12 C13 C14 117.6(4) . . . ?
C12 C13 C25 120.5(4) . . . ?
C14 C13 C25 121.9(4) . . . ?
C13 C14 C15 123.5(4) . . . ?
C13 C14 H10 118.4 . . . no
C15 C14 H10 118.1 . . . no
C14 C15 C16 118.0(4) . . . ?
C14 C15 C29 121.0(4) . . . ?
C16 C15 C29 121.0(4) . . . ?
O2 C16 C11 122.2(3) . . . ?
O2 C16 C15 118.4(4) . . . ?
C11 C16 C15 119.3(4) . . . ?
C2 C17 C18 111.0(4) . . . ?
C2 C17 C19 109.4(4) . . . ?
C2 C17 C20 111.6(4) . . . ?
C18 C17 C19 106.2(4) . . . ?
C18 C17 C20 107.6(4) . . . ?
C19 C17 C20 111.0(4) . . . ?
C17 C18 H11 109.6 . . . no
C17 C18 H12 109.6 . . . no
C17 C18 H13 110.3 . . . no
H11 C18 H12 108.3 . . . no
H11 C18 H13 109.5 . . . no
H12 C18 H13 109.5 . . . no
C17 C19 H14 109.2 . . . no
C17 C19 H15 108.6 . . . no
C17 C19 H16 109.4 . . . no
H14 C19 H15 109.1 . . . no
H14 C19 H16 110.6 . . . no
H15 C19 H16 109.8 . . . no
C17 C20 H17 109.1 . . . no
C17 C20 H18 110.1 . . . no
C17 C20 H19 109.7 . . . no
H17 C20 H18 109.5 . . . no
H17 C20 H19 108.3 . . . no
H18 C20 H19 110.2 . . . no
C4 C21 C22 109.7(4) . . . ?
C4 C21 C23 108.7(4) . . . ?
C4 C21 C24 113.0(4) . . . ?
C22 C21 C23 109.7(4) . . . ?
C22 C21 C24 107.8(5) . . . ?
C23 C21 C24 107.9(4) . . . ?
C21 C22 H20 108.4 . . . no
C21 C22 H21 109.3 . . . no
C21 C22 H22 109.7 . . . no
H20 C22 H21 108.8 . . . no
H20 C22 H22 109.2 . . . no
H21 C22 H22 111.4 . . . no
C21 C23 H23 108.3 . . . no
C21 C23 H24 109.7 . . . no
C21 C23 H25 109.4 . . . no
H23 C23 H24 109.1 . . . no
H23 C23 H25 109.0 . . . no
H24 C23 H25 111.2 . . . no
C21 C24 H26 109.7 . . . no
C21 C24 H27 109.5 . . . no
C21 C24 H28 109.1 . . . no
H26 C24 H27 110.3 . . . no
H26 C24 H28 108.7 . . . no
H27 C24 H28 109.6 . . . no
C13 C25 C26 109.8(4) . . . ?
C13 C25 C27 108.0(4) . . . ?
C13 C25 C28 111.3(4) . . . ?
C26 C25 C27 109.5(4) . . . ?
C26 C25 C28 110.6(4) . . . ?
C27 C25 C28 107.6(5) . . . ?
C25 C26 H29 108.9 . . . no
C25 C26 H30 108.2 . . . no
C25 C26 H31 108.7 . . . no
H29 C26 H30 110.4 . . . no
H29 C26 H31 110.4 . . . no
H30 C26 H31 110.2 . . . no
C25 C27 H32 109.2 . . . no
C25 C27 H33 109.4 . . . no
C25 C27 H34 109.3 . . . no
H32 C27 H33 108.8 . . . no
H32 C27 H34 109.4 . . . no
H33 C27 H34 110.6 . . . no
C25 C28 H35 109.9 . . . no
C25 C28 H36 109.9 . . . no
C25 C28 H37 108.7 . . . no
H35 C28 H36 110.1 . . . no
H35 C28 H37 109.1 . . . no
H36 C28 H37 109.0 . . . no
C15 C29 C30 110.5(4) . . . ?
C15 C29 C31 110.6(4) . . . ?
C15 C29 C32 109.7(4) . . . ?
C30 C29 C31 109.1(4) . . . ?
C30 C29 C32 105.1(4) . . . ?
C31 C29 C32 111.7(4) . . . ?
C29 C30 H38 109.0 . . . no
C29 C30 H39 109.8 . . . no
C29 C30 H40 109.6 . . . no
H38 C30 H39 109.2 . . . no
H38 C30 H40 109.0 . . . no
H39 C30 H40 110.1 . . . no
C29 C31 H41 109.1 . . . no
C29 C31 H42 109.1 . . . no
C29 C31 H43 109.4 . . . no
H41 C31 H42 109.2 . . . no
H41 C31 H43 109.7 . . . no
H42 C31 H43 110.3 . . . no
C29 C32 H44 108.6 . . . no
C29 C32 H45 109.1 . . . no
C29 C32 H46 109.5 . . . no
H44 C32 H45 109.3 . . . no
H44 C32 H46 110.1 . . . no
H45 C32 H46 110.1 . . . no
CL3 C33 CL4 111.9(4) . . . ?
CL3 C33 CL5 112.3(4) . . . ?
CL3 C33 H47 107.8 . . . no
CL4 C33 CL5 111.6(4) . . . ?
CL4 C33 H47 106.2 . . . no
CL5 C33 H47 106.7 . . . no

loop_
_geom_bond_atom_site_label_1
_geom_bond_atom_site_label_2
_geom_bond_distance
_geom_bond_site_symmetry_1
_geom_bond_site_symmetry_2
_geom_bond_publ_flag
SN1 CL1 2.4134(11) . . ?
SN1 CL2 2.4188(11) . . ?
SN1 O1 2.007(3) . . ?
SN1 O2 2.010(3) . . ?
SN1 N1 2.146(3) . . ?
SN1 N2 2.151(3) . . ?
CL3 C33 1.683(7) . . ?
CL4 C33 1.750(7) . . ?
CL5 C33 1.735(7) . . ?
O1 C1 1.332(5) . . ?
O2 C16 1.353(5) . . ?
N1 C7 1.276(5) . . ?
N1 C8 1.477(5) . . ?
N2 C9 1.463(5) . . ?
N2 C10 1.301(5) . . ?
C1 C2 1.432(6) . . ?
C1 C6 1.406(6) . . ?
C2 C3 1.366(6) . . ?
C2 C17 1.554(7) . . ?
C3 C4 1.396(6) . . ?
C3 H1 0.96 . . no
C4 C5 1.376(6) . . ?
C4 C21 1.540(6) . . ?
C5 C6 1.396(6) . . ?
C5 H2 0.96 . . no
C6 C7 1.461(6) . . ?
C7 H3 0.96 . . no
C8 C9 1.534(6) . . ?
C8 H4 0.95 . . no
C8 H5 0.96 . . no
C9 H6 0.96 . . no
C9 H7 0.95 . . no
C10 C11 1.435(6) . . ?
C10 H8 0.96 . . no
C11 C12 1.411(6) . . ?
C11 C16 1.412(6) . . ?
C12 C13 1.364(6) . . ?
C12 H9 0.95 . . no
C13 C14 1.401(6) . . ?
C13 C25 1.556(6) . . ?
C14 C15 1.395(6) . . ?
C14 H10 0.96 . . no
C15 C16 1.403(5) . . ?
C15 C29 1.551(6) . . ?
C17 C18 1.538(6) . . ?
C17 C19 1.554(7) . . ?
C17 C20 1.469(8) . . ?
C18 H11 0.96 . . no
C18 H12 0.97 . . no
C18 H13 0.94 . . no
C19 H14 0.95 . . no
C19 H15 0.96 . . no
C19 H16 0.94 . . no
C20 H17 0.96 . . no
C20 H18 0.95 . . no
C20 H19 0.96 . . no
C21 C22 1.536(8) . . ?
C21 C23 1.559(8) . . ?
C21 C24 1.541(7) . . ?
C22 H20 0.96 . . no
C22 H21 0.95 . . no
C22 H22 0.94 . . no
C23 H23 0.96 . . no
C23 H24 0.95 . . no
C23 H25 0.95 . . no
C24 H26 0.95 . . no
C24 H27 0.94 . . no
C24 H28 0.96 . . no
C25 C26 1.519(7) . . ?
C25 C27 1.536(7) . . ?
C25 C28 1.515(7) . . ?
C26 H29 0.94 . . no
C26 H30 0.95 . . no
C26 H31 0.95 . . no
C27 H32 0.96 . . no
C27 H33 0.95 . . no
C27 H34 0.95 . . no
C28 H35 0.95 . . no
C28 H36 0.95 . . no
C28 H37 0.96 . . no
C29 C30 1.560(6) . . ?
C29 C31 1.510(6) . . ?
C29 C32 1.577(6) . . ?
C30 H38 0.96 . . no
C30 H39 0.95 . . no
C30 H40 0.95 . . no
C31 H41 0.95 . . no
C31 H42 0.95 . . no
C31 H43 0.95 . . no
C32 H44 0.95 . . no
C32 H45 0.96 . . no
C32 H46 0.94 . . no
C33 H47 0.96 . . no

loop_
_geom_contact_atom_site_label_1
_geom_contact_atom_site_label_2
_geom_contact_distance
_geom_contact_site_symmetry_1
_geom_contact_site_symmetry_2
_geom_contact_publ_flag
O2 H39 2.7186 . 3_477 no
N1 H6 2.9106 . 3_567 no
C1 C9 3.530(6) . 3_567 no
C6 H6 2.8590 . 3_567 no
C6 C9 3.401(6) . 3_567 no
C7 H6 2.7496 . 3_567 no
C7 C9 3.540(6) . 3_567 no
C15 H46 2.9811 . 3_477 no
C16 H39 2.8958 . 3_477 no
C16 H46 3.0245 . 3_477 no
C18 H31 3.0217 . 2_674 no
C30 H3 2.9964 . 1_565 no
H2 H38 2.4910 . 1_545 no
H3 H40 2.4285 . 1_545 no
H12 H31 2.4503 . 2_674 no
H12 H33 2.6069 . 2_674 no
H23 H30 2.5951 . 2_674 no
H27 H41 2.6534 . 1_545 no
H32 H41 2.4745 . 3_577 no
H39 H43 2.6692 . 3_577 no

loop_
_geom_torsion_atom_site_label_1
_geom_torsion_atom_site_label_2
_geom_torsion_atom_site_label_3
_geom_torsion_atom_site_label_4
_geom_torsion_site_symmetry_1
_geom_torsion_site_symmetry_2
_geom_torsion_site_symmetry_3
_geom_torsion_site_symmetry_4
_geom_torsion
_geom_torsion_publ_flag
SN1 O1 C1 C2 . . . . 156.5(3) no
SN1 O1 C1 C6 . . . . -26.0(6) no
SN1 O2 C16 C11 . . . . -39.4(5) no
SN1 O2 C16 C15 . . . . 143.1(3) no
SN1 N1 C7 C6 . . . . 8.3(7) no
SN1 N1 C8 C9 . . . . 37.5(4) no
SN1 N2 C9 C8 . . . . 38.6(4) no
SN1 N2 C10 C11 . . . . 8.8(6) no
CL1 SN1 O1 C1 . . . . -63.0(3) no
CL1 SN1 O2 C16 . . . . 136.1(3) no
CL1 SN1 N1 C7 . . . . 69.8(4) no
CL1 SN1 N1 C8 . . . . -104.8(3) no
CL1 SN1 N2 C9 . . . . 76.1(3) no
CL1 SN1 N2 C10 . . . . -118.6(3) no
CL2 SN1 O1 C1 . . . . 118.4(3) no
CL2 SN1 O2 C16 . . . . -45.5(3) no
CL2 SN1 N1 C7 . . . . -109.0(4) no
CL2 SN1 N1 C8 . . . . 76.4(3) no
CL2 SN1 N2 C9 . . . . -105.0(3) no
CL2 SN1 N2 C10 . . . . 60.3(3) no
O1 SN1 O2 C16 . . . . -135.3(3) no
O1 SN1 N1 C7 . . . . -19.2(4) no
O1 SN1 N1 C8 . . . . 166.1(3) no
O1 SN1 N2 C9 . . . . -16.2(6) no
O1 SN1 N2 C10 . . . . 149.1(4) no
O1 C1 C2 C3 . . . . 170.2(4) no
O1 C1 C2 C17 . . . . -8.3(6) no
O1 C1 C6 C5 . . . . -171.9(4) no
O1 C1 C6 C7 . . . . 4.5(7) no
O2 SN1 O1 C1 . . . . -151.5(3) no
O2 SN1 N1 C7 . . . . 159.3(4) no
O2 SN1 N1 C8 . . . . -15.3(6) no
O2 SN1 N2 C9 . . . . 164.8(3) no
O2 SN1 N2 C10 . . . . -29.9(3) no
O2 C16 C11 C10 . . . . 3.2(6) no
O2 C16 C11 C12 . . . . -178.8(4) no
O2 C16 C15 C14 . . . . 179.4(4) no
O2 C16 C15 C29 . . . . 0.3(6) no
N1 SN1 O1 C1 . . . . 28.1(3) no
N1 SN1 O2 C16 . . . . 46.2(6) no
N1 SN1 N2 C9 . . . . -14.7(3) no
N1 SN1 N2 C10 . . . . 150.6(3) no
N1 C7 C6 C1 . . . . 4.0(7) no
N1 C7 C6 C5 . . . . -179.4(5) no
N1 C8 C9 N2 . . . . -48.4(4) no
N2 SN1 O1 C1 . . . . 29.5(7) no
N2 SN1 O2 C16 . . . . 44.5(3) no
N2 SN1 N1 C7 . . . . 161.1(4) no
N2 SN1 N1 C8 . . . . -13.5(3) no
N2 C10 C11 C12 . . . . -165.5(4) no
N2 C10 C11 C16 . . . . 12.6(7) no
C1 C2 C3 C4 . . . . 3.9(8) no
C1 C2 C17 C18 . . . . -176.4(4) no
C1 C2 C17 C19 . . . . -59.6(6) no
C1 C2 C17 C20 . . . . 63.6(6) no
C1 C6 C5 C4 . . . . 0.2(7) no
C2 C1 C6 C5 . . . . 5.6(7) no
C2 C1 C6 C7 . . . . -178.0(4) no
C2 C3 C4 C5 . . . . 1.8(8) no
C2 C3 C4 C21 . . . . -177.0(5) no
C3 C2 C1 C6 . . . . -7.4(7) no
C3 C2 C17 C18 . . . . 5.1(7) no
C3 C2 C17 C19 . . . . 121.9(5) no
C3 C2 C17 C20 . . . . -114.9(5) no
C3 C4 C5 C6 . . . . -3.8(7) no
C3 C4 C21 C22 . . . . -61.5(6) no
C3 C4 C21 C23 . . . . 58.5(6) no
C3 C4 C21 C24 . . . . 178.2(5) no
C4 C3 C2 C17 . . . . -177.6(5) no
C4 C5 C6 C7 . . . . -176.5(4) no
C5 C4 C21 C22 . . . . 119.9(5) no
C5 C4 C21 C23 . . . . -120.2(5) no
C5 C4 C21 C24 . . . . -0.4(7) no
C6 C1 C2 C17 . . . . 174.1(4) no
C6 C5 C4 C21 . . . . 174.9(4) no
C6 C7 N1 C8 . . . . -177.5(4) no
C7 N1 C8 C9 . . . . -137.3(4) no
C8 C9 N2 C10 . . . . -126.7(4) no
C9 N2 C10 C11 . . . . 172.8(4) no
C10 C11 C12 C13 . . . . 178.5(4) no
C10 C11 C16 C15 . . . . -179.4(4) no
C11 C12 C13 C14 . . . . 0.2(7) no
C11 C12 C13 C25 . . . . -177.7(4) no
C11 C16 C15 C14 . . . . 1.9(6) no
C11 C16 C15 C29 . . . . -177.2(4) no
C12 C11 C16 C15 . . . . -1.4(6) no
C12 C13 C14 C15 . . . . 0.3(7) no
C12 C13 C25 C26 . . . . -42.9(6) no
C12 C13 C25 C27 . . . . 76.5(6) no
C12 C13 C25 C28 . . . . -165.7(5) no
C13 C12 C11 C16 . . . . 0.3(7) no
C13 C14 C15 C16 . . . . -1.4(6) no
C13 C14 C15 C29 . . . . 177.6(4) no
C14 C13 C25 C26 . . . . 139.4(4) no
C14 C13 C25 C27 . . . . -101.3(5) no
C14 C13 C25 C28 . . . . 16.6(7) no
C14 C15 C29 C30 . . . . 2.1(5) no
C14 C15 C29 C31 . . . . -118.8(4) no
C14 C15 C29 C32 . . . . 117.6(4) no
C15 C14 C13 C25 . . . . 178.2(4) no
C16 C15 C29 C30 . . . . -178.9(4) no
C16 C15 C29 C31 . . . . 60.3(5) no
C16 C15 C29 C32 . . . . -63.4(5) no
